data_7214734
loop_
_publ_author_name
'Chen, Min'
'Bai, Zheng-Shuai'
'Liu, Qing'
'Okamura, Taka-aki'
'Lu, Yi'
'Sun, Wei-Yin'

_publ_section_title
;
 Coordination polymers with mixed 4,4&#x2032;-bipyridine-2,2&#x2032;,6,
 6&#x2032;-tetracarboxylate and imidazole-containing ligands: synthesis,
 structure and properties
;
_journal_issue 24
_journal_name_full CrystEngComm
_journal_page_first 8642
_journal_paper_doi 10.1039/c2ce26338f
_journal_volume 14
_journal_year 2012
_chemical_formula_moiety 'C56 H78 Co2 N14 O21'
_chemical_formula_sum 'C56 H78 Co2 N14 O21'
_chemical_formula_weight 1401.18
_chemical_name_common (Co2(B1)(L2)2)-13(H2O)
_chemical_name_systematic
;
[Co2(B1)(L2)2]-13(H2O)
;
_space_group_IT_number 14
_symmetry_cell_setting monoclinic
_symmetry_Int_Tables_number 14
_symmetry_space_group_name_Hall '-P 2ybc'
_symmetry_space_group_name_H-M 'P 1 21/c 1'
_atom_sites_solution_hydrogens geom
_atom_sites_solution_primary direct
_atom_sites_solution_secondary difmap
_audit_creation_date 2012-09-17
_audit_creation_method SHELXL-97
_cell_angle_alpha 90.00
_cell_angle_beta 108.395(7)
_cell_angle_gamma 90.00
_cell_formula_units_Z 4
_cell_length_a 13.543(2)
_cell_length_b 12.338(3)
_cell_length_c 40.267(7)
_cell_measurement_reflns_used 33097
_cell_measurement_temperature 200
_cell_measurement_theta_max 27.5
_cell_measurement_theta_min 3.0
_cell_volume 6385(2)
_computing_structure_refinement 'SHELXL-97 (Sheldrick, 2008)'
_computing_structure_solution 'SIR92 (Altomare et al., 1994)'
_diffrn_ambient_temperature 200
_diffrn_detector_area_resol_mean 10.00
_diffrn_measured_fraction_theta_full 0.998
_diffrn_measured_fraction_theta_max 0.998
_diffrn_measurement_device_type 'Rigaku RAXIS-RAPID II'
_diffrn_measurement_method \w
_diffrn_radiation_source
;
MicroMax-007HF microfocus rotating anode X-ray generator
;
_diffrn_radiation_type MoK\a
_diffrn_radiation_wavelength 0.71075
_diffrn_reflns_av_R_equivalents 0.0532
_diffrn_reflns_av_sigmaI/netI 0.0415
_diffrn_reflns_limit_h_max 16
_diffrn_reflns_limit_h_min -16
_diffrn_reflns_limit_k_max 14
_diffrn_reflns_limit_k_min -14
_diffrn_reflns_limit_l_max 47
_diffrn_reflns_limit_l_min -47
_diffrn_reflns_number 42950
_diffrn_reflns_theta_full 25.00
_diffrn_reflns_theta_max 25.00
_diffrn_reflns_theta_min 3.01
_exptl_absorpt_coefficient_mu 0.606
_exptl_absorpt_correction_T_min 0.9308
_exptl_absorpt_correction_type none
_exptl_crystal_colour orange
_exptl_crystal_density_diffrn 1.458
_exptl_crystal_density_method 'not measured'
_exptl_crystal_description block
_exptl_crystal_F_000 2936
_exptl_crystal_size_max 0.12
_exptl_crystal_size_mid 0.12
_exptl_crystal_size_min 0.05
_refine_diff_density_max 0.769
_refine_diff_density_min -0.450
_refine_diff_density_rms 0.073
_refine_ls_extinction_method none
_refine_ls_goodness_of_fit_ref 1.020
_refine_ls_hydrogen_treatment constr
_refine_ls_matrix_type full
_refine_ls_number_parameters 932
_refine_ls_number_reflns 11223
_refine_ls_number_restraints 60
_refine_ls_restrained_S_all 1.020
_refine_ls_R_factor_all 0.0839
_refine_ls_R_factor_gt 0.0616
_refine_ls_shift/su_max 0.000
_refine_ls_shift/su_mean 0.000
_refine_ls_structure_factor_coef Fsqd
_refine_ls_weighting_details 'calc w=1/[\s^2^(Fo^2^)+(0.0872P)^2^+8.8322P] where P=(Fo^2^+2Fc^2^)/3'
_refine_ls_weighting_scheme calc
_refine_ls_wR_factor_gt 0.1592
_refine_ls_wR_factor_ref 0.1751
_reflns_number_gt 8357
_reflns_number_total 11223
_reflns_threshold_expression I>2\s(I)
_cod_data_source_file c2ce26338f.txt
_cod_data_source_block 3
_cod_original_sg_symbol_H-M 'P 21/c'
_cod_database_code 7214734

loop_
_symmetry_equiv_pos_as_xyz
'x, y, z'
'-x, y+1/2, -z+1/2'
'-x, -y, -z'
'x, -y-1/2, z-1/2'

loop_
_atom_site_label
_atom_site_type_symbol
_atom_site_fract_x
_atom_site_fract_y
_atom_site_fract_z
_atom_site_U_iso_or_equiv
_atom_site_adp_type
_atom_site_occupancy
_atom_site_symmetry_multiplicity
_atom_site_calc_flag
_atom_site_refinement_flags
Co1 Co 0.32068(4) 0.38794(4) 0.193177(12) 0.03629(16) Uani 1 1 d .
Co2 Co 0.12711(4) 0.40886(5) 0.420643(13) 0.04635(18) Uani 1 1 d .
O1 O 0.0606(2) 0.5331(2) 0.44687(6) 0.0456(7) Uani 1 1 d .
O2 O 0.0793(2) 0.5954(2) 0.50098(7) 0.0494(7) Uani 1 1 d .
O3 O 0.2232(3) 0.2663(3) 0.42180(7) 0.0666(9) Uani 1 1 d .
O4 O 0.3278(4) 0.1494(4) 0.45861(10) 0.1125(18) Uani 1 1 d .
O5 O 0.26125(19) 0.2723(2) 0.69500(6) 0.0393(6) Uani 1 1 d .
O6 O 0.2028(2) 0.4212(2) 0.66280(7) 0.0424(6) Uani 1 1 d .
O7 O 0.3650(2) -0.0206(2) 0.66371(7) 0.0464(7) Uani 1 1 d .
O8 O 0.4022(3) -0.0527(3) 0.61430(8) 0.0625(8) Uani 1 1 d .
O9 O 0.3445(3) 0.0902(3) 0.25338(9) 0.0645(9) Uani 1 1 d .
O10 O 0.0070(3) 0.7483(4) 0.41998(13) 0.1036(14) Uani 1 1 d .
O11 O 0.2559(3) 0.1530(5) 0.36510(10) 0.1152(18) Uani 1 1 d .
O12 O -0.0012(5) 0.1779(5) 0.50964(17) 0.140(2) Uani 1 1 d .
O13 O 0.4163(6) 0.1597(6) 0.32753(18) 0.095(3) Uani 0.649(13) 1 d P
O13B O 0.4715(10) 0.1730(9) 0.3082(4) 0.090(6) Uani 0.351(13) 1 d P
O14 O 0.1570(6) 0.9087(6) 0.4234(2) 0.192(3) Uani 1 1 d .
O15 O 0.8652(13) 0.0025(15) 0.5054(10) 0.161(9) Uani 0.57(5) 1 d PU
O15B O 0.8486(18) 0.0216(17) 0.4807(11) 0.152(10) Uani 0.43(5) 1 d PU
O16 O 0.5059(14) 0.1274(14) 0.5178(8) 0.204(9) Uani 0.64(4) 1 d PU
O16B O 0.532(3) 0.139(3) 0.4944(14) 0.215(13) Uani 0.36(4) 1 d PU
O17 O 0.5125(17) 0.4119(15) 0.0776(6) 0.194(10) Uani 0.426(15) 1 d P
O17B O 0.4963(15) 0.538(2) 0.0635(4) 0.220(10) Uani 0.574(15) 1 d P
O18 O 0.6839(16) 0.4342(14) 0.1141(4) 0.176(6) Uani 0.512(14) 1 d PU
O18B O 0.6127(15) 0.4681(15) 0.1237(5) 0.184(7) Uani 0.488(14) 1 d PU
O19 O 0.6455(18) 0.4448(18) 0.0627(6) 0.228(9) Uani 0.512(14) 1 d PU
O19B O 0.717(2) 0.487(2) 0.0947(7) 0.241(9) Uani 0.488(14) 1 d PU
O20 O 0.6450(12) 0.0478(10) 0.4626(4) 0.126(6) Uani 0.426(15) 1 d P
O20B O 0.6789(14) 0.0461(13) 0.5037(6) 0.222(9) Uani 0.574(15) 1 d P
O21 O 0.4157(17) 0.2462(19) 0.3663(5) 0.183(11) Uani 0.351(13) 1 d P
O22 O 0.449(5) 0.625(6) 0.0494(18) 0.09(2) Uani 0.078(17) 1 d PU
O22B O 0.511(4) 0.697(4) 0.0678(12) 0.121(19) Uani 0.118(14) 1 d PU
N11 N 0.2904(2) 0.1696(2) 0.64310(8) 0.0371(7) Uani 1 1 d .
N21 N 0.1772(3) 0.3651(3) 0.47180(8) 0.0471(8) Uani 1 1 d .
N111 N 0.6451(2) 0.3346(3) 0.21176(10) 0.0479(9) Uani 1 1 d .
N112 N 0.4775(2) 0.3323(3) 0.20443(8) 0.0368(7) Uani 1 1 d .
N131 N 0.9456(3) 0.0892(3) 0.32286(9) 0.0467(8) Uani 1 1 d .
N132 N 0.8286(3) -0.0404(3) 0.31871(8) 0.0454(8) Uani 1 1 d .
N151 N 0.9688(3) 0.0582(3) 0.17630(9) 0.0509(9) Uani 1 1 d .
N152 N 0.9107(3) -0.0504(3) 0.13126(8) 0.0464(8) Uani 1 1 d .
N211 N 0.4653(3) 0.4735(3) 0.29849(8) 0.0424(8) Uani 1 1 d .
N212 N 0.3606(2) 0.4328(3) 0.24585(8) 0.0405(7) Uani 1 1 d .
N231 N 0.4189(3) 0.5775(4) 0.43914(9) 0.0572(10) Uani 1 1 d .
N232 N 0.2615(3) 0.5119(4) 0.43004(9) 0.0534(9) Uani 1 1 d .
N251 N 0.8345(3) 0.2646(3) 0.41583(9) 0.0530(9) Uani 1 1 d .
N252 N 0.9886(3) 0.3169(3) 0.41373(8) 0.0474(8) Uani 1 1 d .
C1 C 0.0899(3) 0.5265(3) 0.48015(10) 0.0407(9) Uani 1 1 d .
C2 C 0.2647(5) 0.2262(5) 0.45137(12) 0.0721(15) Uani 1 1 d .
C3 C 0.2359(3) 0.3282(3) 0.66673(9) 0.0357(8) Uani 1 1 d .
C4 C 0.3634(3) 0.0023(3) 0.63319(11) 0.0480(10) Uani 1 1 d .
C12 C 0.1472(3) 0.4231(3) 0.49501(10) 0.0418(9) Uani 1 1 d .
C13 C 0.1718(3) 0.3888(3) 0.52948(9) 0.0425(9) Uani 1 1 d .
H1 H 0.1499 0.4299 0.5458 0.051 Uiso 1 1 calc R
C14 C 0.2284(3) 0.2940(4) 0.53993(10) 0.0464(10) Uani 1 1 d .
C15 C 0.2630(4) 0.2383(4) 0.51510(10) 0.0530(11) Uani 1 1 d .
H2 H 0.3055 0.1757 0.5216 0.064 Uiso 1 1 calc R
C16 C 0.2340(4) 0.2764(4) 0.48128(10) 0.0561(12) Uani 1 1 d .
C22 C 0.2532(3) 0.2700(3) 0.63569(9) 0.0364(8) Uani 1 1 d .
C23 C 0.2337(3) 0.3143(3) 0.60278(9) 0.0405(9) Uani 1 1 d .
H3 H 0.2082 0.3863 0.5981 0.049 Uiso 1 1 calc R
C24 C 0.2525(3) 0.2507(3) 0.57631(9) 0.0446(10) Uani 1 1 d .
C25 C 0.2940(3) 0.1477(3) 0.58515(10) 0.0462(10) Uani 1 1 d .
H4 H 0.3093 0.1035 0.5681 0.055 Uiso 1 1 calc R
C26 C 0.3129(3) 0.1098(3) 0.61875(10) 0.0407(9) Uani 1 1 d .
C101 C 0.8369(3) 0.3106(3) 0.22868(12) 0.0453(10) Uani 1 1 d .
C102 C 0.8739(3) 0.2953(3) 0.26478(11) 0.0430(10) Uani 1 1 d .
C103 C 0.9564(3) 0.2228(3) 0.27886(10) 0.0396(9) Uani 1 1 d .
C104 C 1.0059(3) 0.1726(3) 0.25710(10) 0.0390(9) Uani 1 1 d .
C105 C 0.9714(3) 0.1949(3) 0.22150(11) 0.0445(10) Uani 1 1 d .
C106 C 0.8850(3) 0.2601(3) 0.20670(11) 0.0460(10) Uani 1 1 d .
C111 C 0.7460(3) 0.3849(4) 0.21285(17) 0.0696(15) Uani 1 1 d .
H5 H 0.7559 0.4526 0.2267 0.083 Uiso 1 1 calc R
H6 H 0.7438 0.4041 0.1888 0.083 Uiso 1 1 calc R
C112 C 0.5542(3) 0.3841(3) 0.19781(10) 0.0407(9) Uani 1 1 d .
H7 H 0.5456 0.4492 0.1846 0.049 Uiso 1 1 calc R
C113 C 0.5226(3) 0.2453(3) 0.22445(11) 0.0477(10) Uani 1 1 d .
H8 H 0.4870 0.1933 0.2338 0.057 Uiso 1 1 calc R
C114 C 0.6262(3) 0.2447(4) 0.22887(14) 0.0591(13) Uani 1 1 d .
H9 H 0.6757 0.1926 0.2413 0.071 Uiso 1 1 calc R
C121 C 0.8241(4) 0.3522(4) 0.28854(15) 0.0714(15) Uani 1 1 d .
H10 H 0.7692 0.4007 0.2747 0.086 Uiso 1 1 calc R
H11 H 0.8768 0.3945 0.3060 0.086 Uiso 1 1 calc R
H12 H 0.7939 0.2984 0.3004 0.086 Uiso 1 1 calc R
C131 C 0.9905(4) 0.1938(4) 0.31748(11) 0.0552(11) Uani 1 1 d .
H13 H 1.0674 0.1895 0.3265 0.066 Uiso 1 1 calc R
H14 H 0.9677 0.2511 0.3306 0.066 Uiso 1 1 calc R
C132 C 0.8484(3) 0.0544(4) 0.30684(11) 0.0530(11) Uani 1 1 d .
H15 H 0.7989 0.0937 0.2889 0.064 Uiso 1 1 calc R
C133 C 0.9197(3) -0.0662(4) 0.34453(11) 0.0495(10) Uani 1 1 d .
H16 H 0.9303 -0.1295 0.3586 0.059 Uiso 1 1 calc R
C134 C 0.9923(3) 0.0119(4) 0.34696(11) 0.0510(10) Uani 1 1 d .
H17 H 1.0618 0.0127 0.3624 0.061 Uiso 1 1 calc R
C141 C 1.0931(4) 0.0943(4) 0.27243(14) 0.0660(13) Uani 1 1 d .
H18 H 1.1597 0.1327 0.2785 0.079 Uiso 1 1 calc R
H19 H 1.0916 0.0374 0.2553 0.079 Uiso 1 1 calc R
H20 H 1.0848 0.0614 0.2935 0.079 Uiso 1 1 calc R
C151 C 1.0285(4) 0.1470(4) 0.19804(13) 0.0632(14) Uani 1 1 d .
H21 H 1.0410 0.2045 0.1827 0.076 Uiso 1 1 calc R
H22 H 1.0970 0.1191 0.2127 0.076 Uiso 1 1 calc R
C152 C 0.9738(3) 0.0293(4) 0.14487(10) 0.0524(11) Uani 1 1 d .
H23 H 1.0181 0.0629 0.1337 0.063 Uiso 1 1 calc R
C153 C 0.8620(4) -0.0748(4) 0.15552(11) 0.0508(10) Uani 1 1 d .
H24 H 0.8107 -0.1295 0.1530 0.061 Uiso 1 1 calc R
C154 C 0.8983(4) -0.0090(4) 0.18336(11) 0.0531(11) Uani 1 1 d .
H25 H 0.8785 -0.0094 0.2040 0.064 Uiso 1 1 calc R
C161 C 0.8420(5) 0.2747(5) 0.16692(13) 0.0759(15) Uani 1 1 d .
H26 H 0.8905 0.2429 0.1560 0.091 Uiso 1 1 calc R
H27 H 0.8335 0.3521 0.1613 0.091 Uiso 1 1 calc R
H28 H 0.7744 0.2384 0.1580 0.091 Uiso 1 1 calc R
C201 C 0.5773(3) 0.4808(4) 0.36134(10) 0.0451(10) Uani 1 1 d .
C202 C 0.5404(3) 0.5444(4) 0.38414(10) 0.0464(10) Uani 1 1 d .
C203 C 0.5657(3) 0.5135(4) 0.41922(10) 0.0497(11) Uani 1 1 d .
C204 C 0.6256(3) 0.4212(4) 0.43180(11) 0.0520(11) Uani 1 1 d .
C205 C 0.6663(3) 0.3609(4) 0.40932(11) 0.0492(10) Uani 1 1 d .
C206 C 0.6379(3) 0.3885(4) 0.37377(11) 0.0473(10) Uani 1 1 d .
C211 C 0.5600(3) 0.5179(4) 0.32448(10) 0.0482(10) Uani 1 1 d .
H29 H 0.5555 0.5980 0.3239 0.058 Uiso 1 1 calc R
H30 H 0.6212 0.4970 0.3175 0.058 Uiso 1 1 calc R
C212 C 0.4543(3) 0.4672(3) 0.26423(10) 0.0431(9) Uani 1 1 d .
H31 H 0.5074 0.4853 0.2544 0.052 Uiso 1 1 calc R
C213 C 0.3097(3) 0.4177(4) 0.27000(11) 0.0501(11) Uani 1 1 d .
H32 H 0.2399 0.3932 0.2647 0.060 Uiso 1 1 calc R
C214 C 0.3727(3) 0.4424(4) 0.30235(11) 0.0539(11) Uani 1 1 d .
H33 H 0.3562 0.4389 0.3236 0.065 Uiso 1 1 calc R
C221 C 0.4753(4) 0.6443(4) 0.37072(13) 0.0625(12) Uani 1 1 d .
H34 H 0.4180 0.6474 0.3806 0.075 Uiso 1 1 calc R
H35 H 0.4471 0.6411 0.3451 0.075 Uiso 1 1 calc R
H36 H 0.5188 0.7091 0.3777 0.075 Uiso 1 1 calc R
C231 C 0.5309(3) 0.5871(5) 0.44357(12) 0.0627(13) Uani 1 1 d .
H37 H 0.5712 0.5693 0.4681 0.075 Uiso 1 1 calc R
H38 H 0.5466 0.6632 0.4392 0.075 Uiso 1 1 calc R
C232 C 0.3594(3) 0.4890(4) 0.43249(10) 0.0548(11) Uani 1 1 d .
H39 H 0.3839 0.4184 0.4298 0.066 Uiso 1 1 calc R
C233 C 0.2609(4) 0.6210(5) 0.43547(13) 0.0653(13) Uani 1 1 d .
H40 H 0.2012 0.6617 0.4353 0.078 Uiso 1 1 calc R
C234 C 0.3564(4) 0.6631(5) 0.44111(14) 0.0667(13) Uani 1 1 d .
H41 H 0.3764 0.7368 0.4455 0.080 Uiso 1 1 calc R
C241 C 0.6436(4) 0.3834(5) 0.46917(12) 0.0692(14) Uani 1 1 d .
H42 H 0.5932 0.4185 0.4786 0.083 Uiso 1 1 calc R
H43 H 0.7143 0.4028 0.4836 0.083 Uiso 1 1 calc R
H44 H 0.6350 0.3046 0.4695 0.083 Uiso 1 1 calc R
C251 C 0.7344(4) 0.2640(4) 0.42301(13) 0.0608(12) Uani 1 1 d .
H45 H 0.7485 0.2598 0.4486 0.073 Uiso 1 1 calc R
H46 H 0.6957 0.1978 0.4126 0.073 Uiso 1 1 calc R
C252 C 0.9012(3) 0.3462(4) 0.41947(10) 0.0470(10) Uani 1 1 d .
H47 H 0.8877 0.4178 0.4255 0.056 Uiso 1 1 calc R
C253 C 0.9772(5) 0.2089(5) 0.40628(16) 0.0776(16) Uani 1 1 d .
H48 H 1.0272 0.1642 0.4009 0.093 Uiso 1 1 calc R
C254 C 0.8828(5) 0.1751(5) 0.40769(19) 0.093(2) Uani 1 1 d .
H49 H 0.8556 0.1035 0.4038 0.112 Uiso 1 1 calc R
C261 C 0.6737(4) 0.3203(4) 0.34863(12) 0.0647(13) Uani 1 1 d .
H50 H 0.7403 0.3480 0.3475 0.078 Uiso 1 1 calc R
H51 H 0.6218 0.3235 0.3253 0.078 Uiso 1 1 calc R
H52 H 0.6823 0.2450 0.3568 0.078 Uiso 1 1 calc R

loop_
_atom_site_aniso_label
_atom_site_aniso_U_11
_atom_site_aniso_U_22
_atom_site_aniso_U_33
_atom_site_aniso_U_23
_atom_site_aniso_U_13
_atom_site_aniso_U_12
Co1 0.0323(3) 0.0412(3) 0.0316(3) -0.0057(2) 0.0047(2) 0.0041(2)
Co2 0.0421(3) 0.0695(4) 0.0262(3) 0.0043(2) 0.0089(2) 0.0054(3)
O1 0.0429(16) 0.0640(18) 0.0285(13) 0.0072(12) 0.0091(12) 0.0022(14)
O2 0.0538(18) 0.0556(18) 0.0380(15) -0.0007(13) 0.0133(13) 0.0002(14)
O3 0.073(2) 0.093(3) 0.0305(15) 0.0044(15) 0.0117(15) 0.0296(19)
O4 0.168(5) 0.116(3) 0.052(2) 0.012(2) 0.032(3) 0.083(4)
O5 0.0382(14) 0.0481(15) 0.0303(13) 0.0055(11) 0.0087(11) 0.0009(12)
O6 0.0399(15) 0.0460(16) 0.0393(14) 0.0026(12) 0.0097(12) 0.0042(13)
O7 0.0516(17) 0.0404(15) 0.0428(16) 0.0037(12) 0.0085(13) -0.0051(13)
O8 0.079(2) 0.0513(19) 0.0588(19) -0.0030(15) 0.0233(18) 0.0080(17)
O9 0.063(2) 0.066(2) 0.071(2) 0.0190(17) 0.0301(17) 0.0100(16)
O10 0.077(3) 0.102(3) 0.122(4) 0.034(3) 0.018(3) 0.001(2)
O11 0.091(3) 0.181(5) 0.061(2) -0.029(3) 0.005(2) 0.037(3)
O12 0.146(5) 0.111(4) 0.173(6) -0.017(4) 0.063(4) -0.027(4)
O13 0.089(5) 0.113(5) 0.070(4) -0.004(4) 0.008(4) 0.030(4)
O13B 0.073(8) 0.063(7) 0.108(11) -0.016(6) -0.008(7) 0.005(6)
O14 0.180(7) 0.162(6) 0.185(7) 0.046(5) -0.010(5) -0.054(5)
O15 0.137(10) 0.146(10) 0.20(2) -0.027(11) 0.055(11) -0.028(8)
O15B 0.172(13) 0.122(11) 0.157(19) -0.025(11) 0.046(12) -0.070(9)
O16 0.187(12) 0.181(11) 0.228(17) -0.012(11) 0.043(10) 0.017(9)
O16B 0.206(18) 0.207(17) 0.22(2) -0.003(15) 0.055(14) -0.023(14)
O17 0.24(2) 0.127(14) 0.27(2) -0.030(14) 0.16(2) -0.075(13)
O17B 0.200(17) 0.30(3) 0.177(14) -0.040(17) 0.081(13) -0.056(18)
O18 0.220(16) 0.155(11) 0.183(12) 0.048(10) 0.106(12) 0.066(11)
O18B 0.181(15) 0.190(13) 0.204(14) 0.057(11) 0.094(11) 0.043(11)
O19 0.23(2) 0.213(17) 0.24(2) 0.028(15) 0.067(16) -0.020(15)
O19B 0.25(2) 0.250(19) 0.24(2) 0.046(17) 0.090(17) -0.062(16)
O20 0.157(14) 0.106(9) 0.135(13) 0.005(8) 0.077(11) 0.004(9)
O20B 0.241(18) 0.187(14) 0.29(3) -0.006(13) 0.152(17) 0.051(12)
O21 0.21(2) 0.20(2) 0.137(16) 0.004(14) 0.047(15) -0.078(17)
O22 0.09(2) 0.09(2) 0.10(2) 0.005(10) 0.033(11) 0.006(10)
O22B 0.12(2) 0.12(2) 0.12(2) 0.003(9) 0.029(10) 0.007(10)
N11 0.0337(17) 0.0387(18) 0.0343(16) 0.0004(13) 0.0041(13) -0.0066(14)
N21 0.049(2) 0.061(2) 0.0283(16) 0.0012(15) 0.0092(15) 0.0063(18)
N111 0.0293(17) 0.0385(18) 0.073(2) 0.0084(17) 0.0124(16) 0.0000(14)
N112 0.0319(16) 0.0404(18) 0.0372(16) -0.0033(13) 0.0096(13) 0.0006(14)
N131 0.048(2) 0.053(2) 0.0381(18) -0.0061(15) 0.0120(16) -0.0201(17)
N132 0.0385(18) 0.051(2) 0.0415(18) 0.0030(15) 0.0056(15) -0.0112(16)
N151 0.045(2) 0.073(2) 0.0414(19) -0.0111(17) 0.0232(16) -0.0055(18)
N152 0.0373(18) 0.071(2) 0.0304(16) -0.0068(16) 0.0095(14) 0.0003(17)
N211 0.0418(18) 0.053(2) 0.0311(16) -0.0074(14) 0.0099(14) -0.0103(16)
N212 0.0372(18) 0.0473(19) 0.0342(16) -0.0071(14) 0.0073(14) -0.0003(15)
N231 0.040(2) 0.090(3) 0.042(2) -0.0129(19) 0.0142(16) -0.004(2)
N232 0.041(2) 0.081(3) 0.0367(18) 0.0013(18) 0.0100(15) 0.0027(19)
N251 0.058(2) 0.050(2) 0.053(2) -0.0011(17) 0.0207(18) -0.0012(18)
N252 0.055(2) 0.056(2) 0.0312(17) -0.0004(15) 0.0144(15) 0.0008(17)
C1 0.035(2) 0.056(2) 0.0317(19) 0.0041(18) 0.0104(16) -0.0034(18)
C2 0.091(4) 0.082(4) 0.041(3) 0.001(2) 0.017(3) 0.029(3)
C3 0.0264(18) 0.045(2) 0.0320(19) 0.0044(16) 0.0036(15) -0.0037(16)
C4 0.050(3) 0.041(2) 0.048(2) -0.0052(19) 0.008(2) -0.0114(19)
C12 0.040(2) 0.053(2) 0.0292(19) 0.0012(17) 0.0062(16) -0.0038(18)
C13 0.044(2) 0.053(2) 0.0271(18) 0.0020(17) 0.0063(16) -0.0011(19)
C14 0.049(2) 0.057(3) 0.0281(19) -0.0004(18) 0.0049(17) -0.003(2)
C15 0.064(3) 0.057(3) 0.035(2) 0.0003(19) 0.011(2) 0.010(2)
C16 0.066(3) 0.067(3) 0.030(2) -0.001(2) 0.009(2) 0.016(2)
C22 0.0302(19) 0.045(2) 0.0294(18) 0.0012(16) 0.0027(15) -0.0033(16)
C23 0.041(2) 0.044(2) 0.0319(19) 0.0033(16) 0.0048(16) 0.0004(17)
C24 0.048(2) 0.053(3) 0.0266(19) 0.0008(17) 0.0023(17) -0.0031(19)
C25 0.051(2) 0.049(2) 0.033(2) -0.0058(17) 0.0053(18) -0.002(2)
C26 0.041(2) 0.038(2) 0.037(2) -0.0043(16) 0.0043(17) -0.0084(17)
C101 0.031(2) 0.035(2) 0.071(3) 0.0046(19) 0.0161(19) -0.0039(16)
C102 0.036(2) 0.037(2) 0.065(3) -0.0153(19) 0.030(2) -0.0098(17)
C103 0.037(2) 0.042(2) 0.042(2) -0.0090(17) 0.0152(17) -0.0124(17)
C104 0.0310(19) 0.039(2) 0.047(2) -0.0070(17) 0.0136(17) -0.0015(16)
C105 0.035(2) 0.052(2) 0.052(2) -0.0117(19) 0.0209(18) -0.0093(18)
C106 0.041(2) 0.050(2) 0.048(2) 0.0016(19) 0.0148(19) -0.0126(19)
C111 0.031(2) 0.049(3) 0.125(5) 0.018(3) 0.020(3) 0.001(2)
C112 0.038(2) 0.042(2) 0.041(2) 0.0002(17) 0.0092(17) 0.0013(18)
C113 0.038(2) 0.043(2) 0.058(3) 0.0068(19) 0.0097(19) -0.0035(18)
C114 0.036(2) 0.043(2) 0.092(4) 0.024(2) 0.012(2) 0.0024(19)
C121 0.069(3) 0.058(3) 0.106(4) -0.030(3) 0.055(3) -0.012(3)
C131 0.060(3) 0.060(3) 0.043(2) -0.007(2) 0.013(2) -0.026(2)
C132 0.050(3) 0.058(3) 0.043(2) 0.009(2) 0.004(2) -0.019(2)
C133 0.039(2) 0.051(2) 0.054(3) 0.003(2) 0.0085(19) -0.002(2)
C134 0.039(2) 0.055(3) 0.054(3) -0.003(2) 0.009(2) -0.001(2)
C141 0.047(3) 0.072(3) 0.078(3) 0.005(3) 0.018(2) 0.019(2)
C151 0.054(3) 0.088(4) 0.059(3) -0.033(3) 0.034(2) -0.022(3)
C152 0.043(2) 0.081(3) 0.035(2) -0.006(2) 0.0149(18) -0.005(2)
C153 0.055(3) 0.058(3) 0.043(2) -0.002(2) 0.020(2) -0.003(2)
C154 0.064(3) 0.064(3) 0.040(2) -0.008(2) 0.028(2) -0.006(2)
C161 0.086(4) 0.084(4) 0.053(3) 0.014(3) 0.014(3) -0.014(3)
C201 0.039(2) 0.061(3) 0.034(2) -0.0105(18) 0.0097(17) -0.020(2)
C202 0.032(2) 0.065(3) 0.040(2) -0.0103(19) 0.0081(17) -0.0105(19)
C203 0.031(2) 0.078(3) 0.039(2) -0.015(2) 0.0104(17) -0.012(2)
C204 0.035(2) 0.079(3) 0.039(2) -0.007(2) 0.0079(18) -0.017(2)
C205 0.040(2) 0.061(3) 0.046(2) -0.005(2) 0.0133(19) -0.016(2)
C206 0.045(2) 0.056(3) 0.043(2) -0.0132(19) 0.0159(19) -0.017(2)
C211 0.042(2) 0.064(3) 0.035(2) -0.0082(19) 0.0072(17) -0.019(2)
C212 0.045(2) 0.051(2) 0.0329(19) -0.0048(17) 0.0109(17) -0.0066(19)
C213 0.036(2) 0.071(3) 0.041(2) -0.011(2) 0.0100(18) -0.014(2)
C214 0.044(2) 0.081(3) 0.038(2) -0.007(2) 0.0150(19) -0.015(2)
C221 0.053(3) 0.074(3) 0.056(3) -0.011(2) 0.010(2) -0.002(2)
C231 0.043(2) 0.096(4) 0.049(3) -0.021(2) 0.015(2) -0.007(2)
C232 0.042(2) 0.083(3) 0.039(2) -0.012(2) 0.0124(19) -0.004(2)
C233 0.049(3) 0.084(4) 0.068(3) 0.003(3) 0.026(2) 0.005(3)
C234 0.056(3) 0.076(3) 0.077(3) -0.007(3) 0.033(3) -0.003(3)
C241 0.062(3) 0.105(4) 0.039(2) 0.002(3) 0.013(2) -0.002(3)
C251 0.059(3) 0.065(3) 0.062(3) 0.004(2) 0.024(2) -0.009(2)
C252 0.050(2) 0.049(2) 0.041(2) -0.0009(18) 0.0143(19) -0.001(2)
C253 0.079(4) 0.068(4) 0.097(4) -0.027(3) 0.043(3) 0.001(3)
C254 0.092(5) 0.058(3) 0.144(6) -0.035(4) 0.058(4) -0.013(3)
C261 0.072(3) 0.071(3) 0.052(3) -0.018(2) 0.022(2) -0.006(3)

loop_
_atom_type_symbol
_atom_type_description
_atom_type_scat_dispersion_real
_atom_type_scat_dispersion_imag
_atom_type_scat_source
C C 0.0033 0.0016 'International Tables Vol C Tables 4.2.6.8 and 6.1.1.4'
H H 0.0000 0.0000 'International Tables Vol C Tables 4.2.6.8 and 6.1.1.4'
Co Co 0.3494 0.9721 'International Tables Vol C Tables 4.2.6.8 and 6.1.1.4'
N N 0.0061 0.0033 'International Tables Vol C Tables 4.2.6.8 and 6.1.1.4'
O O 0.0106 0.0060 'International Tables Vol C Tables 4.2.6.8 and 6.1.1.4'

loop_
_geom_angle_atom_site_label_1
_geom_angle_atom_site_label_2
_geom_angle_atom_site_label_3
_geom_angle
_geom_angle_site_symmetry_1
_geom_angle_site_symmetry_3
N11 Co1 N212 174.32(12) 4_565 .
N11 Co1 N132 92.38(12) 4_565 2_655
N212 Co1 N132 92.37(12) . 2_655
N11 Co1 N112 88.55(12) 4_565 .
N212 Co1 N112 87.06(12) . .
N132 Co1 N112 173.89(13) 2_655 .
N11 Co1 O5 75.76(11) 4_565 4_565
N212 Co1 O5 100.89(11) . 4_565
N132 Co1 O5 92.91(12) 2_655 4_565
N112 Co1 O5 93.17(11) . 4_565
N11 Co1 O7 74.52(11) 4_565 4_565
N212 Co1 O7 108.73(12) . 4_565
N132 Co1 O7 88.35(12) 2_655 4_565
N112 Co1 O7 86.07(11) . 4_565
O5 Co1 O7 150.28(10) 4_565 4_565
N21 Co2 N152 174.93(14) . 2_655
N21 Co2 N252 89.40(14) . 1_455
N152 Co2 N252 94.07(13) 2_655 1_455
N21 Co2 N232 89.15(14) . .
N152 Co2 N232 87.68(13) 2_655 .
N252 Co2 N232 175.01(14) 1_455 .
N21 Co2 O3 75.96(12) . .
N152 Co2 O3 100.08(13) 2_655 .
N252 Co2 O3 93.89(14) 1_455 .
N232 Co2 O3 90.39(15) . .
N21 Co2 O1 75.82(12) . .
N152 Co2 O1 107.98(12) 2_655 .
N252 Co2 O1 87.53(12) 1_455 .
N232 Co2 O1 87.49(13) . .
O3 Co2 O1 151.73(10) . .
C1 O1 Co2 114.9(3) . .
C2 O3 Co2 115.2(3) . .
C3 O5 Co1 117.6(2) . 4_566
C4 O7 Co1 115.8(3) . 4_566
O22 O17B O17 159(4) . .
O19B O18 O18B 121(2) . .
O18 O19B O19 96(2) . .
O22 O20 O20B 106(3) 2_645 .
O22B O22 O17B 100(5) . .
O22B O22 O20 159(6) . 2_655
O17B O22 O20 83(4) . 2_655
C22 N11 C26 120.4(3) . .
C22 N11 Co1 119.0(2) . 4_566
C26 N11 Co1 120.5(3) . 4_566
C16 N21 C12 121.2(3) . .
C16 N21 Co2 119.4(3) . .
C12 N21 Co2 119.3(3) . .
C112 N111 C114 106.8(3) . .
C112 N111 C111 122.7(3) . .
C114 N111 C111 129.6(4) . .
C112 N112 C113 105.5(3) . .
C112 N112 Co1 126.5(3) . .
C113 N112 Co1 127.3(3) . .
C132 N131 C134 106.4(3) . .
C132 N131 C131 126.8(4) . .
C134 N131 C131 126.6(4) . .
C132 N132 C133 104.0(3) . .
C132 N132 Co1 125.1(3) . 2_645
C133 N132 Co1 129.7(3) . 2_645
C152 N151 C154 106.5(4) . .
C152 N151 C151 125.3(4) . .
C154 N151 C151 128.2(3) . .
C152 N152 C153 105.4(3) . .
C152 N152 Co2 122.2(3) . 2_645
C153 N152 Co2 130.5(3) . 2_645
C212 N211 C214 107.0(3) . .
C212 N211 C211 122.6(3) . .
C214 N211 C211 130.1(3) . .
C212 N212 C213 104.8(3) . .
C212 N212 Co1 123.2(3) . .
C213 N212 Co1 131.0(3) . .
C232 N231 C234 107.3(4) . .
C232 N231 C231 128.5(4) . .
C234 N231 C231 124.1(4) . .
C232 N232 C233 104.8(4) . .
C232 N232 Co2 131.0(4) . .
C233 N232 Co2 124.3(3) . .
C252 N251 C254 106.0(4) . .
C252 N251 C251 128.1(4) . .
C254 N251 C251 125.4(4) . .
C252 N252 C253 105.0(4) . .
C252 N252 Co2 129.0(3) . 1_655
C253 N252 Co2 125.6(3) . 1_655
O2 C1 O1 127.4(4) . .
O2 C1 C12 117.8(3) . .
O1 C1 C12 114.8(3) . .
O3 C2 O4 126.4(5) . .
O3 C2 C16 116.1(4) . .
O4 C2 C16 117.5(4) . .
O6 C3 O5 127.1(4) . .
O6 C3 C22 118.8(3) . .
O5 C3 C22 114.1(3) . .
O8 C4 O7 126.3(4) . .
O8 C4 C26 117.7(4) . .
O7 C4 C26 116.0(4) . .
N21 C12 C13 120.4(4) . .
N21 C12 C1 113.9(3) . .
C13 C12 C1 125.6(4) . .
C12 C13 C14 119.7(4) . .
C12 C13 H1 120.2 . .
C14 C13 H1 120.2 . .
C13 C14 C15 118.1(4) . .
C13 C14 C24 121.8(4) . .
C15 C14 C24 120.1(4) . .
C16 C15 C14 118.8(4) . .
C16 C15 H2 120.6 . .
C14 C15 H2 120.6 . .
N21 C16 C15 121.8(4) . .
N21 C16 C2 112.8(4) . .
C15 C16 C2 125.5(4) . .
N11 C22 C23 121.8(3) . .
N11 C22 C3 113.5(3) . .
C23 C22 C3 124.7(4) . .
C22 C23 C24 118.7(4) . .
C22 C23 H3 120.7 . .
C24 C23 H3 120.7 . .
C25 C24 C23 118.0(4) . .
C25 C24 C14 121.6(4) . .
C23 C24 C14 120.4(4) . .
C26 C25 C24 119.8(4) . .
C26 C25 H4 120.1 . .
C24 C25 H4 120.1 . .
N11 C26 C25 121.2(4) . .
N11 C26 C4 112.3(3) . .
C25 C26 C4 126.4(4) . .
C102 C101 C106 120.9(4) . .
C102 C101 C111 120.0(4) . .
C106 C101 C111 119.0(4) . .
C101 C102 C103 119.1(3) . .
C101 C102 C121 120.9(4) . .
C103 C102 C121 119.9(4) . .
C104 C103 C102 120.3(4) . .
C104 C103 C131 119.0(4) . .
C102 C103 C131 120.6(4) . .
C105 C104 C103 119.1(4) . .
C105 C104 C141 121.2(4) . .
C103 C104 C141 119.7(4) . .
C104 C105 C106 121.4(4) . .
C104 C105 C151 119.6(4) . .
C106 C105 C151 119.0(4) . .
C105 C106 C101 118.9(4) . .
C105 C106 C161 120.5(4) . .
C101 C106 C161 120.6(4) . .
N111 C111 C101 112.3(4) . .
N111 C111 H5 109.1 . .
C101 C111 H5 109.1 . .
N111 C111 H6 109.1 . .
C101 C111 H6 109.1 . .
H5 C111 H6 107.9 . .
N112 C112 N111 112.1(3) . .
N112 C112 H7 124.0 . .
N111 C112 H7 124.0 . .
C114 C113 N112 109.4(4) . .
C114 C113 H8 125.3 . .
N112 C113 H8 125.3 . .
C113 C114 N111 106.2(4) . .
C113 C114 H9 126.9 . .
N111 C114 H9 126.9 . .
C102 C121 H10 109.5 . .
C102 C121 H11 109.5 . .
H10 C121 H11 109.5 . .
C102 C121 H12 109.5 . .
H10 C121 H12 109.5 . .
H11 C121 H12 109.5 . .
N131 C131 C103 110.5(3) . .
N131 C131 H13 109.5 . .
C103 C131 H13 109.5 . .
N131 C131 H14 109.5 . .
C103 C131 H14 109.5 . .
H13 C131 H14 108.1 . .
N132 C132 N131 112.9(4) . .
N132 C132 H15 123.6 . .
N131 C132 H15 123.6 . .
C134 C133 N132 110.3(4) . .
C134 C133 H16 124.9 . .
N132 C133 H16 124.9 . .
C133 C134 N131 106.4(4) . .
C133 C134 H17 126.8 . .
N131 C134 H17 126.8 . .
C104 C141 H18 109.5 . .
C104 C141 H19 109.5 . .
H18 C141 H19 109.5 . .
C104 C141 H20 109.5 . .
H18 C141 H20 109.5 . .
H19 C141 H20 109.5 . .
N151 C151 C105 111.5(3) . .
N151 C151 H21 109.3 . .
C105 C151 H21 109.3 . .
N151 C151 H22 109.3 . .
C105 C151 H22 109.3 . .
H21 C151 H22 108.0 . .
N152 C152 N151 112.1(4) . .
N152 C152 H23 123.9 . .
N151 C152 H23 123.9 . .
C154 C153 N152 109.2(4) . .
C154 C153 H24 125.4 . .
N152 C153 H24 125.4 . .
C153 C154 N151 106.9(4) . .
C153 C154 H25 126.6 . .
N151 C154 H25 126.6 . .
C106 C161 H26 109.5 . .
C106 C161 H27 109.5 . .
H26 C161 H27 109.5 . .
C106 C161 H28 109.5 . .
H26 C161 H28 109.5 . .
H27 C161 H28 109.5 . .
C206 C201 C202 120.5(4) . .
C206 C201 C211 119.5(4) . .
C202 C201 C211 119.8(4) . .
C203 C202 C201 118.7(4) . .
C203 C202 C221 120.9(4) . .
C201 C202 C221 120.4(4) . .
C204 C203 C202 121.2(4) . .
C204 C203 C231 121.1(4) . .
C202 C203 C231 117.5(4) . .
C203 C204 C205 119.8(4) . .
C203 C204 C241 120.2(4) . .
C205 C204 C241 120.0(5) . .
C206 C205 C204 119.3(4) . .
C206 C205 C251 120.4(4) . .
C204 C205 C251 120.2(4) . .
C201 C206 C205 120.2(4) . .
C201 C206 C261 119.3(4) . .
C205 C206 C261 120.4(4) . .
N211 C211 C201 114.7(3) . .
N211 C211 H29 108.6 . .
C201 C211 H29 108.6 . .
N211 C211 H30 108.6 . .
C201 C211 H30 108.6 . .
H29 C211 H30 107.6 . .
N212 C212 N211 111.7(3) . .
N212 C212 H31 124.2 . .
N211 C212 H31 124.2 . .
C214 C213 N212 110.3(4) . .
C214 C213 H32 124.8 . .
N212 C213 H32 124.8 . .
C213 C214 N211 106.1(4) . .
C213 C214 H33 126.9 . .
N211 C214 H33 126.9 . .
C202 C221 H34 109.5 . .
C202 C221 H35 109.5 . .
H34 C221 H35 109.5 . .
C202 C221 H36 109.5 . .
H34 C221 H36 109.5 . .
H35 C221 H36 109.5 . .
N231 C231 C203 113.0(4) . .
N231 C231 H37 109.0 . .
C203 C231 H37 109.0 . .
N231 C231 H38 109.0 . .
C203 C231 H38 109.0 . .
H37 C231 H38 107.8 . .
N232 C232 N231 111.4(5) . .
N232 C232 H39 124.3 . .
N231 C232 H39 124.3 . .
C234 C233 N232 110.7(5) . .
C234 C233 H40 124.6 . .
N232 C233 H40 124.6 . .
C233 C234 N231 105.7(5) . .
C233 C234 H41 127.1 . .
N231 C234 H41 127.1 . .
C204 C241 H42 109.5 . .
C204 C241 H43 109.5 . .
H42 C241 H43 109.5 . .
C204 C241 H44 109.5 . .
H42 C241 H44 109.5 . .
H43 C241 H44 109.5 . .
N251 C251 C205 114.9(4) . .
N251 C251 H45 108.5 . .
C205 C251 H45 108.5 . .
N251 C251 H46 108.5 . .
C205 C251 H46 108.5 . .
H45 C251 H46 107.5 . .
N252 C252 N251 112.8(4) . .
N252 C252 H47 123.6 . .
N251 C252 H47 123.6 . .
C254 C253 N252 109.5(5) . .
C254 C253 H48 125.2 . .
N252 C253 H48 125.2 . .
C253 C254 N251 106.6(5) . .
C253 C254 H49 126.7 . .
N251 C254 H49 126.7 . .
C206 C261 H50 109.5 . .
C206 C261 H51 109.5 . .
H50 C261 H51 109.5 . .
C206 C261 H52 109.5 . .
H50 C261 H52 109.5 . .
H51 C261 H52 109.5 . .

loop_
_geom_bond_atom_site_label_1
_geom_bond_atom_site_label_2
_geom_bond_distance
_geom_bond_site_symmetry_2
Co1 N11 2.053(3) 4_565
Co1 N212 2.091(3) .
Co1 N132 2.118(3) 2_655
Co1 N112 2.140(3) .
Co1 O5 2.144(3) 4_565
Co1 O7 2.213(3) 4_565
Co2 N21 2.028(3) .
Co2 N152 2.051(3) 2_655
Co2 N252 2.134(4) 1_455
Co2 N232 2.154(4) .
Co2 O3 2.180(3) .
Co2 O1 2.208(3) .
O1 C1 1.275(4) .
O2 C1 1.233(5) .
O3 C2 1.247(6) .
O4 C2 1.247(6) .
O5 C3 1.282(4) .
O5 Co1 2.144(3) 4_566
O6 C3 1.224(5) .
O7 C4 1.254(5) .
O7 Co1 2.213(3) 4_566
O8 C4 1.252(5) .
O13 O13B 1.250(16) .
O15 O15B 0.978(19) .
O16 O16B 1.12(3) .
O17 O17B 1.65(3) .
O17B O22 1.29(6) .
O18 O19B 1.21(2) .
O18 O18B 1.220(18) .
O19 O19B 1.44(3) .
O20 O22 1.54(7) 2_645
O20 O20B 1.57(2) .
O22 O22B 1.28(8) .
O22 O20 1.54(7) 2_655
N11 C22 1.335(5) .
N11 C26 1.337(5) .
N11 Co1 2.053(3) 4_566
N21 C16 1.323(6) .
N21 C12 1.337(5) .
N111 C112 1.329(5) .
N111 C114 1.372(5) .
N111 C111 1.488(5) .
N112 C112 1.317(5) .
N112 C113 1.365(5) .
N131 C132 1.341(5) .
N131 C134 1.365(6) .
N131 C131 1.472(5) .
N132 C132 1.322(5) .
N132 C133 1.377(5) .
N132 Co1 2.118(3) 2_645
N151 C152 1.337(5) .
N151 C154 1.361(6) .
N151 C151 1.474(6) .
N152 C152 1.304(6) .
N152 C153 1.374(5) .
N152 Co2 2.051(3) 2_645
N211 C212 1.342(5) .
N211 C214 1.366(5) .
N211 C211 1.480(5) .
N212 C212 1.322(5) .
N212 C213 1.371(5) .
N231 C232 1.333(6) .
N231 C234 1.371(6) .
N231 C231 1.476(6) .
N232 C232 1.328(5) .
N232 C233 1.364(7) .
N251 C252 1.330(5) .
N251 C254 1.375(7) .
N251 C251 1.472(6) .
N252 C252 1.326(5) .
N252 C253 1.363(6) .
N252 Co2 2.134(4) 1_655
C1 C12 1.516(6) .
C2 C16 1.524(6) .
C3 C22 1.522(5) .
C4 C26 1.520(6) .
C12 C13 1.388(5) .
C13 C14 1.388(6) .
C13 H1 0.9500 .
C14 C15 1.410(6) .
C14 C24 1.495(5) .
C15 C16 1.376(6) .
C15 H2 0.9500 .
C22 C23 1.380(5) .
C23 C24 1.410(6) .
C23 H3 0.9500 .
C24 C25 1.390(6) .
C25 C26 1.377(5) .
C25 H4 0.9500 .
C101 C102 1.393(6) .
C101 C106 1.400(6) .
C101 C111 1.506(6) .
C102 C103 1.404(6) .
C102 C121 1.507(6) .
C103 C104 1.404(5) .
C103 C131 1.518(6) .
C104 C105 1.388(6) .
C104 C141 1.500(6) .
C105 C106 1.389(6) .
C105 C151 1.518(5) .
C106 C161 1.532(6) .
C111 H5 0.9900 .
C111 H6 0.9900 .
C112 H7 0.9500 .
C113 C114 1.358(6) .
C113 H8 0.9500 .
C114 H9 0.9500 .
C121 H10 0.9800 .
C121 H11 0.9800 .
C121 H12 0.9800 .
C131 H13 0.9900 .
C131 H14 0.9900 .
C132 H15 0.9500 .
C133 C134 1.358(6) .
C133 H16 0.9500 .
C134 H17 0.9500 .
C141 H18 0.9800 .
C141 H19 0.9800 .
C141 H20 0.9800 .
C151 H21 0.9900 .
C151 H22 0.9900 .
C152 H23 0.9500 .
C153 C154 1.346(6) .
C153 H24 0.9500 .
C154 H25 0.9500 .
C161 H26 0.9800 .
C161 H27 0.9800 .
C161 H28 0.9800 .
C201 C206 1.401(6) .
C201 C202 1.414(6) .
C201 C211 1.499(5) .
C202 C203 1.397(6) .
C202 C221 1.511(7) .
C203 C204 1.397(7) .
C203 C231 1.517(6) .
C204 C205 1.412(6) .
C204 C241 1.520(6) .
C205 C206 1.402(6) .
C205 C251 1.504(7) .
C206 C261 1.509(6) .
C211 H29 0.9900 .
C211 H30 0.9900 .
C212 H31 0.9500 .
C213 C214 1.348(6) .
C213 H32 0.9500 .
C214 H33 0.9500 .
C221 H34 0.9800 .
C221 H35 0.9800 .
C221 H36 0.9800 .
C231 H37 0.9900 .
C231 H38 0.9900 .
C232 H39 0.9500 .
C233 C234 1.344(7) .
C233 H40 0.9500 .
C234 H41 0.9500 .
C241 H42 0.9800 .
C241 H43 0.9800 .
C241 H44 0.9800 .
C251 H45 0.9900 .
C251 H46 0.9900 .
C252 H47 0.9500 .
C253 C254 1.363(8) .
C253 H48 0.9500 .
C254 H49 0.9500 .
C261 H50 0.9800 .
C261 H51 0.9800 .
C261 H52 0.9800 .

loop_
_geom_torsion_atom_site_label_1
_geom_torsion_atom_site_label_2
_geom_torsion_atom_site_label_3
_geom_torsion_atom_site_label_4
_geom_torsion
_geom_torsion_site_symmetry_1
_geom_torsion_site_symmetry_4
N21 Co2 O1 C1 5.7(3) . .
N152 Co2 O1 C1 -170.8(3) 2_655 .
N252 Co2 O1 C1 95.7(3) 1_455 .
N232 Co2 O1 C1 -84.0(3) . .
O3 Co2 O1 C1 2.1(4) . .
N21 Co2 O3 C2 -1.4(4) . .
N152 Co2 O3 C2 175.3(4) 2_655 .
N252 Co2 O3 C2 -89.8(4) 1_455 .
N232 Co2 O3 C2 87.6(4) . .
O1 Co2 O3 C2 2.2(6) . .
O18B O18 O19B O19 -89(3) . .
O17 O17B O22 O22B 147(7) . .
O17 O17B O22 O20 -12(11) . 2_655
N152 Co2 N21 C16 -42.7(19) 2_655 .
N252 Co2 N21 C16 90.6(4) 1_455 .
N232 Co2 N21 C16 -94.2(4) . .
O3 Co2 N21 C16 -3.5(4) . .
O1 Co2 N21 C16 178.2(4) . .
N152 Co2 N21 C12 141.1(16) 2_655 .
N252 Co2 N21 C12 -85.6(3) 1_455 .
N232 Co2 N21 C12 89.7(3) . .
O3 Co2 N21 C12 -179.7(3) . .
O1 Co2 N21 C12 2.0(3) . .
N11 Co1 N112 C112 83.6(3) 4_565 .
N212 Co1 N112 C112 -100.0(3) . .
N132 Co1 N112 C112 -15.3(13) 2_655 .
O5 Co1 N112 C112 159.2(3) 4_565 .
O7 Co1 N112 C112 9.0(3) 4_565 .
N11 Co1 N112 C113 -107.3(3) 4_565 .
N212 Co1 N112 C113 69.1(3) . .
N132 Co1 N112 C113 153.8(10) 2_655 .
O5 Co1 N112 C113 -31.7(3) 4_565 .
O7 Co1 N112 C113 178.1(3) 4_565 .
N11 Co1 N212 C212 72.3(14) 4_565 .
N132 Co1 N212 C212 -141.0(3) 2_655 .
N112 Co1 N212 C212 32.9(3) . .
O5 Co1 N212 C212 125.6(3) 4_565 .
O7 Co1 N212 C212 -51.9(3) 4_565 .
N11 Co1 N212 C213 -95.1(13) 4_565 .
N132 Co1 N212 C213 51.6(4) 2_655 .
N112 Co1 N212 C213 -134.5(4) . .
O5 Co1 N212 C213 -41.8(4) 4_565 .
O7 Co1 N212 C213 140.7(4) 4_565 .
N21 Co2 N232 C232 80.2(4) . .
N152 Co2 N232 C232 -95.8(4) 2_655 .
N252 Co2 N232 C232 153.4(14) 1_455 .
O3 Co2 N232 C232 4.2(4) . .
O1 Co2 N232 C232 156.0(4) . .
N21 Co2 N232 C233 -98.7(4) . .
N152 Co2 N232 C233 85.3(4) 2_655 .
N252 Co2 N232 C233 -25.5(17) 1_455 .
O3 Co2 N232 C233 -174.7(4) . .
O1 Co2 N232 C233 -22.9(4) . .
Co2 O1 C1 O2 166.2(3) . .
Co2 O1 C1 C12 -11.4(4) . .
Co2 O3 C2 O4 -175.0(6) . .
Co2 O3 C2 C16 5.4(7) . .
Co1 O5 C3 O6 -178.4(3) 4_566 .
Co1 O5 C3 C22 -0.3(4) 4_566 .
Co1 O7 C4 O8 166.7(3) 4_566 .
Co1 O7 C4 C26 -10.7(4) 4_566 .
C16 N21 C12 C13 -2.6(6) . .
Co2 N21 C12 C13 173.5(3) . .
C16 N21 C12 C1 175.6(4) . .
Co2 N21 C12 C1 -8.3(5) . .
O2 C1 C12 N21 -164.7(4) . .
O1 C1 C12 N21 13.1(5) . .
O2 C1 C12 C13 13.3(6) . .
O1 C1 C12 C13 -168.8(4) . .
N21 C12 C13 C14 0.5(6) . .
C1 C12 C13 C14 -177.5(4) . .
C12 C13 C14 C15 2.7(6) . .
C12 C13 C14 C24 -177.1(4) . .
C13 C14 C15 C16 -3.8(7) . .
C24 C14 C15 C16 175.9(4) . .
C12 N21 C16 C15 1.4(7) . .
Co2 N21 C16 C15 -174.7(4) . .
C12 N21 C16 C2 -176.8(4) . .
Co2 N21 C16 C2 7.1(6) . .
C14 C15 C16 N21 1.9(7) . .
C14 C15 C16 C2 179.8(5) . .
O3 C2 C16 N21 -8.2(7) . .
O4 C2 C16 N21 172.1(6) . .
O3 C2 C16 C15 173.7(5) . .
O4 C2 C16 C15 -5.9(9) . .
C26 N11 C22 C23 2.1(5) . .
Co1 N11 C22 C23 178.4(3) 4_566 .
C26 N11 C22 C3 -177.7(3) . .
Co1 N11 C22 C3 -1.4(4) 4_566 .
O6 C3 C22 N11 179.4(3) . .
O5 C3 C22 N11 1.1(4) . .
O6 C3 C22 C23 -0.4(5) . .
O5 C3 C22 C23 -178.7(3) . .
N11 C22 C23 C24 0.8(6) . .
C3 C22 C23 C24 -179.5(3) . .
C22 C23 C24 C25 -2.6(6) . .
C22 C23 C24 C14 177.5(3) . .
C13 C14 C24 C25 169.3(4) . .
C15 C14 C24 C25 -10.4(6) . .
C13 C14 C24 C23 -10.8(6) . .
C15 C14 C24 C23 169.4(4) . .
C23 C24 C25 C26 1.6(6) . .
C14 C24 C25 C26 -178.5(4) . .
C22 N11 C26 C25 -3.1(6) . .
Co1 N11 C26 C25 -179.3(3) 4_566 .
C22 N11 C26 C4 174.7(3) . .
Co1 N11 C26 C4 -1.5(4) 4_566 .
C24 C25 C26 N11 1.2(6) . .
C24 C25 C26 C4 -176.3(4) . .
O8 C4 C26 N11 -169.3(4) . .
O7 C4 C26 N11 8.3(5) . .
O8 C4 C26 C25 8.4(6) . .
O7 C4 C26 C25 -174.0(4) . .
C106 C101 C102 C103 -4.0(6) . .
C111 C101 C102 C103 177.8(3) . .
C106 C101 C102 C121 178.2(4) . .
C111 C101 C102 C121 0.1(6) . .
C101 C102 C103 C104 4.7(5) . .
C121 C102 C103 C104 -177.5(4) . .
C101 C102 C103 C131 -172.8(3) . .
C121 C102 C103 C131 5.0(5) . .
C102 C103 C104 C105 -0.7(5) . .
C131 C103 C104 C105 176.8(3) . .
C102 C103 C104 C141 -179.2(4) . .
C131 C103 C104 C141 -1.7(6) . .
C103 C104 C105 C106 -4.1(6) . .
C141 C104 C105 C106 174.4(4) . .
C103 C104 C105 C151 176.1(4) . .
C141 C104 C105 C151 -5.4(6) . .
C104 C105 C106 C101 4.8(6) . .
C151 C105 C106 C101 -175.4(4) . .
C104 C105 C106 C161 -174.1(4) . .
C151 C105 C106 C161 5.7(6) . .
C102 C101 C106 C105 -0.6(6) . .
C111 C101 C106 C105 177.5(4) . .
C102 C101 C106 C161 178.2(4) . .
C111 C101 C106 C161 -3.6(6) . .
C112 N111 C111 C101 -177.7(4) . .
C114 N111 C111 C101 14.9(8) . .
C102 C101 C111 N111 -76.2(6) . .
C106 C101 C111 N111 105.6(5) . .
C113 N112 C112 N111 1.2(5) . .
Co1 N112 C112 N111 172.2(3) . .
C114 N111 C112 N112 -0.5(5) . .
C111 N111 C112 N112 -170.3(4) . .
C112 N112 C113 C114 -1.5(5) . .
Co1 N112 C113 C114 -172.4(3) . .
N112 C113 C114 N111 1.2(5) . .
C112 N111 C114 C113 -0.5(5) . .
C111 N111 C114 C113 168.5(5) . .
C132 N131 C131 C103 -41.4(6) . .
C134 N131 C131 C103 143.8(4) . .
C104 C103 C131 N131 -78.5(5) . .
C102 C103 C131 N131 99.0(4) . .
C133 N132 C132 N131 1.1(5) . .
Co1 N132 C132 N131 169.4(3) 2_645 .
C134 N131 C132 N132 -0.3(5) . .
C131 N131 C132 N132 -175.9(4) . .
C132 N132 C133 C134 -1.4(5) . .
Co1 N132 C133 C134 -169.0(3) 2_645 .
N132 C133 C134 N131 1.3(5) . .
C132 N131 C134 C133 -0.6(5) . .
C131 N131 C134 C133 175.0(4) . .
C152 N151 C151 C105 151.8(4) . .
C154 N151 C151 C105 -27.4(7) . .
C104 C105 C151 N151 106.4(5) . .
C106 C105 C151 N151 -73.4(6) . .
C153 N152 C152 N151 -0.2(5) . .
Co2 N152 C152 N151 165.3(3) 2_645 .
C154 N151 C152 N152 0.8(5) . .
C151 N151 C152 N152 -178.5(4) . .
C152 N152 C153 C154 -0.5(5) . .
Co2 N152 C153 C154 -164.4(3) 2_645 .
N152 C153 C154 N151 1.0(5) . .
C152 N151 C154 C153 -1.1(5) . .
C151 N151 C154 C153 178.2(5) . .
C206 C201 C202 C203 0.2(6) . .
C211 C201 C202 C203 -174.2(3) . .
C206 C201 C202 C221 179.8(4) . .
C211 C201 C202 C221 5.4(6) . .
C201 C202 C203 C204 -0.6(6) . .
C221 C202 C203 C204 179.8(4) . .
C201 C202 C203 C231 176.2(4) . .
C221 C202 C203 C231 -3.4(6) . .
C202 C203 C204 C205 3.6(6) . .
C231 C203 C204 C205 -173.1(4) . .
C202 C203 C204 C241 -174.3(4) . .
C231 C203 C204 C241 9.1(6) . .
C203 C204 C205 C206 -6.1(6) . .
C241 C204 C205 C206 171.7(4) . .
C203 C204 C205 C251 177.5(4) . .
C241 C204 C205 C251 -4.7(6) . .
C202 C201 C206 C205 -2.8(6) . .
C211 C201 C206 C205 171.6(3) . .
C202 C201 C206 C261 178.3(4) . .
C211 C201 C206 C261 -7.3(6) . .
C204 C205 C206 C201 5.7(6) . .
C251 C205 C206 C201 -177.8(4) . .
C204 C205 C206 C261 -175.4(4) . .
C251 C205 C206 C261 1.0(6) . .
C212 N211 C211 C201 -157.4(4) . .
C214 N211 C211 C201 29.5(7) . .
C206 C201 C211 N211 91.8(5) . .
C202 C201 C211 N211 -93.8(5) . .
C213 N212 C212 N211 0.6(5) . .
Co1 N212 C212 N211 -169.6(3) . .
C214 N211 C212 N212 -0.7(5) . .
C211 N211 C212 N212 -175.2(4) . .
C212 N212 C213 C214 -0.3(5) . .
Co1 N212 C213 C214 168.8(3) . .
N212 C213 C214 N211 -0.1(6) . .
C212 N211 C214 C213 0.5(5) . .
C211 N211 C214 C213 174.4(4) . .
C232 N231 C231 C203 37.2(7) . .
C234 N231 C231 C203 -142.3(5) . .
C204 C203 C231 N231 -107.2(5) . .
C202 C203 C231 N231 76.1(5) . .
C233 N232 C232 N231 0.1(5) . .
Co2 N232 C232 N231 -179.0(3) . .
C234 N231 C232 N232 -0.1(5) . .
C231 N231 C232 N232 -179.6(4) . .
C232 N232 C233 C234 -0.1(5) . .
Co2 N232 C233 C234 179.1(3) . .
N232 C233 C234 N231 0.0(6) . .
C232 N231 C234 C233 0.0(5) . .
C231 N231 C234 C233 179.6(4) . .
C252 N251 C251 C205 45.1(6) . .
C254 N251 C251 C205 -142.9(5) . .
C206 C205 C251 N251 55.7(6) . .
C204 C205 C251 N251 -127.9(4) . .
C253 N252 C252 N251 -0.7(5) . .
Co2 N252 C252 N251 -173.4(3) 1_655 .
C254 N251 C252 N252 1.1(6) . .
C251 N251 C252 N252 174.3(4) . .
C252 N252 C253 C254 0.0(6) . .
Co2 N252 C253 C254 173.1(4) 1_655 .
N252 C253 C254 N251 0.6(7) . .
C252 N251 C254 C253 -1.0(7) . .
C251 N251 C254 C253 -174.5(5) . .
